data_7005213
loop_
_publ_author_name
'Capap\'e, Alejandro'
'Crespo, Margarita'
'Granell, Jaume'
'Font-Bard\'ia, Merc\`e'
'Solans, Xavier'

_publ_section_title
;
 A comparative study of the structures and reactivity of
 cyclometallated platinum compounds of N-benzylidenebenzylamines and
 cycloplatination of a primary amine.
;
_journal_issue 20
_journal_name_full 'Dalton transactions (Cambridge, England : 2003)'
_journal_page_first 2030
_journal_page_last 2039
_journal_paper_doi 10.1039/b618128g
_journal_year 2007
_chemical_formula_moiety 'C19 H23 Cl2 N O Pt S'
_chemical_formula_sum 'C19 H23 Cl2 N O Pt S'
_chemical_formula_weight 579.43
_chemical_name_systematic
;
?
;
_space_group_IT_number 14
_symmetry_cell_setting monoclinic
_symmetry_space_group_name_Hall '-P 2yn'
_symmetry_space_group_name_H-M 'P 1 21/n 1'
_atom_sites_solution_hydrogens geom
_atom_sites_solution_primary direct
_atom_sites_solution_secondary difmap
_audit_creation_method SHELXL-97
_cell_angle_alpha 90.00
_cell_angle_beta 96.60(3)
_cell_angle_gamma 90.00
_cell_formula_units_Z 4
_cell_length_a 6.230(3)
_cell_length_b 27.614(9)
_cell_length_c 12.442(3)
_cell_measurement_reflns_used 25
_cell_measurement_temperature 293(2)
_cell_measurement_theta_max 21.27
_cell_measurement_theta_min 9.31
_cell_volume 2126.3(13)
_computing_cell_refinement 'CAD-4/PC (Kretschmar, 1996)'
_computing_data_collection 'CAD-4/PC (Kretschmar, 1996)'
_computing_data_reduction 'CFEO (Solans, 1978)'
_computing_molecular_graphics 'ORTEP-3 for Windows (Farrugia, 2003)'
_computing_publication_material 'PLATON (Spek, 2003)'
_computing_structure_refinement 'SHELXL-97 (Sheldrick, 1997)'
_computing_structure_solution 'SHELXS-97 (Sheldrick, 1997)'
_diffrn_ambient_temperature 293(2)
_diffrn_measured_fraction_theta_full 1.000
_diffrn_measured_fraction_theta_max 1.000
_diffrn_measurement_device_type 'Enraf-Nonius CAD4 diffractometer'
_diffrn_measurement_method '\w-2\Q scan'
_diffrn_radiation_monochromator graphite
_diffrn_radiation_source 'fine-focus sealed tube'
_diffrn_radiation_type MoK\a
_diffrn_radiation_wavelength 0.71069
_diffrn_reflns_av_R_equivalents 0.0335
_diffrn_reflns_av_sigmaI/netI 0.1985
_diffrn_reflns_limit_h_max 8
_diffrn_reflns_limit_h_min -8
_diffrn_reflns_limit_k_max 38
_diffrn_reflns_limit_k_min 0
_diffrn_reflns_limit_l_max 17
_diffrn_reflns_limit_l_min 0
_diffrn_reflns_number 7435
_diffrn_reflns_theta_full 29.96
_diffrn_reflns_theta_max 29.96
_diffrn_reflns_theta_min 2.21
_diffrn_standards_decay_% 0
_diffrn_standards_interval_time 120
_diffrn_standards_number 3
_exptl_absorpt_coefficient_mu 6.955
_exptl_absorpt_correction_T_max 0.521
_exptl_absorpt_correction_T_min 0.417
_exptl_absorpt_correction_type empirical
_exptl_absorpt_process_details SADABS
_exptl_crystal_colour colourless
_exptl_crystal_density_diffrn 1.810
_exptl_crystal_density_method 'not measured'
_exptl_crystal_description prism
_exptl_crystal_F_000 1120
_exptl_crystal_size_max 0.2
_exptl_crystal_size_mid 0.1
_exptl_crystal_size_min 0.1
_refine_diff_density_max 0.958
_refine_diff_density_min -0.952
_refine_diff_density_rms 0.230
_refine_ls_extinction_method none
_refine_ls_goodness_of_fit_ref 0.725
_refine_ls_hydrogen_treatment constr
_refine_ls_matrix_type full
_refine_ls_number_parameters 202
_refine_ls_number_reflns 6183
_refine_ls_number_restraints 0
_refine_ls_restrained_S_all 0.725
_refine_ls_R_factor_all 0.0614
_refine_ls_R_factor_gt 0.0424
_refine_ls_shift/su_max 0.003
_refine_ls_shift/su_mean 0.000
_refine_ls_structure_factor_coef Fsqd
_refine_ls_weighting_details 'calc w=1/[\s^2^(Fo^2^)+(0.0000P)^2^+0.0000P] where P=(Fo^2^+2Fc^2^)/3'
_refine_ls_weighting_scheme calc
_refine_ls_wR_factor_gt 0.0715
_refine_ls_wR_factor_ref 0.1339
_reflns_number_gt 1019
_reflns_number_total 6183
_reflns_threshold_expression >2sigma(I)
_cod_data_source_file b618128g.txt
_cod_data_source_block mcic68b
_cod_depositor_comments
;
The following automatic conversions were performed:
'_symmetry_cell_setting' value 'Monoclinic' changed to 'monoclinic'
according to '/home/saulius/struct/CIF-dictionaries/cif_core.dic'
dictionary named 'cif_core.dic' version 2.4.1 from 2010-06-29.

Automatic conversion script
Id: cif_fix_enum 1527 2010-12-29 10:47:43Z saulius 
;
_cod_original_sg_symbol_H-M P21/n
_cod_database_code 7005213

loop_
_symmetry_equiv_pos_as_xyz
'x, y, z'
'-x+1/2, y+1/2, -z+1/2'
'-x, -y, -z'
'x-1/2, -y-1/2, z-1/2'

loop_
_atom_site_label
_atom_site_type_symbol
_atom_site_fract_x
_atom_site_fract_y
_atom_site_fract_z
_atom_site_U_iso_or_equiv
_atom_site_adp_type
_atom_site_occupancy
_atom_site_symmetry_multiplicity
_atom_site_calc_flag
_atom_site_refinement_flags
_atom_site_disorder_assembly
_atom_site_disorder_group
Pt Pt 0.20393(13) 0.84739(3) 0.44755(7) 0.0495(3) Uani 1 1 d . . .
S S 0.0953(9) 0.9215(2) 0.4802(5) 0.0613(17) Uani 1 1 d . . .
Cl Cl 0.0129(8) 0.81553(19) 0.5894(4) 0.0728(17) Uani 1 1 d . . .
N N 0.316(3) 0.7823(8) 0.4164(17) 0.073(9) Uani 1 1 d . . .
O O 0.1343(19) 0.9622(4) 0.4143(10) 0.077(5) Uani 1 1 d . . .
C1 C 0.244(3) 0.7425(9) 0.4395(15) 0.053(6) Uani 1 1 d . . .
H1 H 0.1193 0.7450 0.4735 0.063 Uiso 1 1 calc R . .
C2 C 0.309(3) 0.6930(5) 0.4259(15) 0.056(6) Uani 1 1 d G . .
C3 C 0.189(2) 0.6635(8) 0.3508(12) 0.073(7) Uani 1 1 d G . .
C4 C 0.255(3) 0.6162(7) 0.3351(11) 0.068(7) Uani 1 1 d G . .
H4 H 0.1750 0.5965 0.2848 0.081 Uiso 1 1 calc R . .
C5 C 0.441(3) 0.5983(5) 0.3947(16) 0.063(7) Uani 1 1 d G . .
C6 C 0.560(2) 0.6277(9) 0.4699(13) 0.096(9) Uani 1 1 d G . .
H6 H 0.6845 0.6158 0.5097 0.115 Uiso 1 1 calc R . .
C7 C 0.495(3) 0.6751(8) 0.4855(11) 0.077(9) Uani 1 1 d G . .
C8 C 0.003(3) 0.6817(8) 0.2862(16) 0.109(9) Uani 1 1 d . . .
H8A H -0.0912 0.6973 0.3321 0.163 Uiso 1 1 calc R . .
H8B H -0.0736 0.6556 0.2481 0.163 Uiso 1 1 calc R . .
H8C H 0.0455 0.7049 0.2352 0.163 Uiso 1 1 calc R . .
C9 C 0.530(3) 0.5425(9) 0.3905(16) 0.129(10) Uani 1 1 d . . .
H9A H 0.6432 0.5374 0.4492 0.192 Uiso 1 1 calc R . .
H9B H 0.5865 0.5367 0.3232 0.192 Uiso 1 1 calc R . .
H9C H 0.4144 0.5201 0.3981 0.192 Uiso 1 1 calc R . .
C10 C 0.619(3) 0.7032(8) 0.5621(17) 0.113(10) Uani 1 1 d . . .
H10A H 0.5531 0.7342 0.5671 0.173 Uiso 1 1 calc R . .
H10B H 0.7615 0.7071 0.5400 0.173 Uiso 1 1 calc R . .
H10C H 0.6307 0.6872 0.6309 0.173 Uiso 1 1 calc R . .
C11 C 0.537(3) 0.7806(7) 0.3837(15) 0.074(7) Uani 1 1 d . . .
H11A H 0.5637 0.7508 0.3464 0.089 Uiso 1 1 calc R . .
H11B H 0.6466 0.7851 0.4447 0.089 Uiso 1 1 calc R . .
C12 C 0.518(3) 0.8284(5) 0.3004(12) 0.096(9) Uani 1 1 d G . .
C13 C 0.668(2) 0.8379(6) 0.2286(14) 0.076(8) Uani 1 1 d G . .
H13 H 0.7697 0.8146 0.2160 0.103 Uiso 1 1 calc R . .
C14 C 0.665(2) 0.8823(7) 0.1757(11) 0.108(9) Uani 1 1 d G . .
H14 H 0.7657 0.8887 0.1277 0.129 Uiso 1 1 calc R . .
C15 C 0.513(3) 0.9171(5) 0.1946(12) 0.101(9) Uani 1 1 d G . .
C16 C 0.363(2) 0.9075(6) 0.2664(13) 0.062(6) Uani 1 1 d G . .
H16 H 0.2609 0.9308 0.2790 0.074 Uiso 1 1 calc R . .
C17 C 0.365(2) 0.8632(7) 0.3193(10) 0.078(10) Uani 1 1 d G . .
C18 C 0.188(3) 0.9315(8) 0.6097(16) 0.066(9) Uani 1 1 d . . .
H18A H 0.3425 0.9335 0.6171 0.159 Uiso 1 1 calc R . .
H18B H 0.1444 0.9054 0.6534 0.159 Uiso 1 1 calc R . .
H18C H 0.1293 0.9614 0.6331 0.159 Uiso 1 1 calc R . .
C19 C -0.188(3) 0.9177(7) 0.4776(15) 0.117(9) Uani 1 1 d . . .
H19A H -0.2513 0.9103 0.4055 0.176 Uiso 1 1 calc R . .
H19B H -0.2432 0.9481 0.4999 0.176 Uiso 1 1 calc R . .
H19C H -0.2233 0.8926 0.5260 0.176 Uiso 1 1 calc R . .
Cl2 Cl 0.5230(9) 0.9666(2) 0.1213(5) 0.097(2) Uani 1 1 d . . .

loop_
_atom_site_aniso_label
_atom_site_aniso_U_11
_atom_site_aniso_U_22
_atom_site_aniso_U_33
_atom_site_aniso_U_23
_atom_site_aniso_U_13
_atom_site_aniso_U_12
Pt 0.0505(4) 0.0484(5) 0.0511(5) -0.0002(8) 0.0124(3) -0.0005(8)
S 0.059(4) 0.068(5) 0.059(4) -0.009(4) 0.014(3) 0.005(3)
Cl 0.095(4) 0.067(4) 0.060(4) 0.005(3) 0.025(3) -0.004(3)
N 0.077(15) 0.08(2) 0.08(2) 0.04(17) 0.03(14) -0.002(15)
O 0.102(12) 0.049(9) 0.082(12) 0.007(9) 0.026(9) 0.009(9)
C1 0.053(14) 0.069(18) 0.042(13) 0.000(16) 0.028(10) 0.021(14)
C2 0.036(15) 0.08(2) 0.053(16) 0.006(15) 0.009(12) 0.015(14)
C3 0.081(19) 0.08(2) 0.057(17) -0.010(16) 0.020(14) 0.013(18)
C4 0.067(19) 0.08(2) 0.059(16) 0.000(15) 0.000(15) -0.023(14)
C5 0.049(17) 0.08(2) 0.064(18) 0.028(17) 0.029(13) 0.018(16)
C6 0.10(2) 0.13(3) 0.053(19) 0.033(19) 0.007(16) 0.00(2)
C7 0.09(2) 0.058(19) 0.09(2) 0.023(18) 0.05(2) 0.007(16)
C8 0.080(18) 0.14(2) 0.11(2) -0.002(17) -0.005(15) -0.004(16)
C9 0.12(2) 0.17(3) 0.11(2) 0.01(2) 0.033(17) 0.00(2)
C10 0.11(2) 0.13(2) 0.10(2) 0.039(19) 0.024(17) -0.015(18)
C11 0.082(18) 0.053(16) 0.086(18) -0.023(14) 0.004(14) 0.002(13)
C12 0.13(2) 0.05(2) 0.11(2) 0.005(16) 0.035(17) 0.038(16)
C13 0.071(16) 0.09(2) 0.079(18) 0.013(16) 0.049(13) 0.028(16)
C14 0.10(2) 0.12(2) 0.11(2) 0.05(2) 0.057(17) -0.024(19)
C15 0.10(2) 0.09(2) 0.12(2) -0.008(19) 0.044(18) 0.043(18)
C16 0.068(15) 0.065(17) 0.056(16) -0.018(13) 0.020(13) 0.027(13)
C17 0.08(3) 0.09(2) 0.059(14) 0.019(15) 0.001(16) -0.04(2)
C18 0.062(13) 0.09(2) 0.05(2) 0.030(19) 0.022(13) -0.009(15)
C19 0.09(2) 0.11(2) 0.13(2) 0.046(17) -0.048(17) -0.018(15)
Cl2 0.100(5) 0.089(5) 0.106(5) 0.025(4) 0.028(4) 0.002(4)

loop_
_atom_type_symbol
_atom_type_description
_atom_type_scat_dispersion_real
_atom_type_scat_dispersion_imag
_atom_type_scat_source
C C 0.0033 0.0016 'International Tables Vol C Tables 4.2.6.8 and 6.1.1.4'
H H 0.0000 0.0000 'International Tables Vol C Tables 4.2.6.8 and 6.1.1.4'
N N 0.0061 0.0033 'International Tables Vol C Tables 4.2.6.8 and 6.1.1.4'
Cl Cl 0.1484 0.1585 'International Tables Vol C Tables 4.2.6.8 and 6.1.1.4'
S S 0.1246 0.1234 'International Tables Vol C Tables 4.2.6.8 and 6.1.1.4'
Pt Pt -1.7033 8.3905 'International Tables Vol C Tables 4.2.6.8 and 6.1.1.4'
O O 0.0106 0.0060 'International Tables Vol C Tables 4.2.6.8 and 6.1.1.4'

loop_
_geom_angle_atom_site_label_1
_geom_angle_atom_site_label_2
_geom_angle_atom_site_label_3
_geom_angle
_geom_angle_site_symmetry_1
_geom_angle_site_symmetry_3
_geom_angle_publ_flag
N Pt C17 79.8(7) . . ?
N Pt S 177.0(5) . . ?
C17 Pt S 97.8(6) . . ?
N Pt Cl 91.5(5) . . ?
C17 Pt Cl 170.8(5) . . ?
S Pt Cl 90.9(2) . . ?
O S C18 111.2(9) . . ?
O S C19 105.8(8) . . ?
C18 S C19 105.1(9) . . ?
O S Pt 123.2(6) . . ?
C18 S Pt 104.6(8) . . ?
C19 S Pt 105.5(7) . . ?
C1 N C11 114(2) . . ?
C1 N Pt 128.0(14) . . ?
C11 N Pt 116.2(15) . . ?
N C1 C2 134.7(18) . . ?
N C1 H1 112.7 . . ?
C2 C1 H1 112.7 . . ?
C3 C2 C7 120.0 . . ?
C3 C2 C1 119.8(19) . . ?
C7 C2 C1 120.1(19) . . ?
C4 C3 C2 120.0 . . ?
C4 C3 C8 119.1(18) . . ?
C2 C3 C8 120.8(18) . . ?
C3 C4 C5 120.0 . . ?
C3 C4 H4 120.0 . . ?
C5 C4 H4 120.0 . . ?
C4 C5 C6 120.0 . . ?
C4 C5 C9 125.6(17) . . ?
C6 C5 C9 114.3(18) . . ?
C7 C6 C5 120.0 . . ?
C7 C6 H6 120.0 . . ?
C5 C6 H6 120.0 . . ?
C6 C7 C2 120.0 . . ?
C6 C7 C10 118(2) . . ?
C2 C7 C10 122(2) . . ?
C3 C8 H8A 109.5 . . ?
C3 C8 H8B 109.5 . . ?
H8A C8 H8B 109.5 . . ?
C3 C8 H8C 109.5 . . ?
H8A C8 H8C 109.5 . . ?
H8B C8 H8C 109.5 . . ?
C5 C9 H9A 109.5 . . ?
C5 C9 H9B 109.5 . . ?
H9A C9 H9B 109.5 . . ?
C5 C9 H9C 109.5 . . ?
H9A C9 H9C 109.5 . . ?
H9B C9 H9C 109.5 . . ?
C7 C10 H10A 109.5 . . ?
C7 C10 H10B 109.5 . . ?
H10A C10 H10B 109.5 . . ?
C7 C10 H10C 109.5 . . ?
H10A C10 H10C 109.5 . . ?
H10B C10 H10C 109.5 . . ?
N C11 C12 98.3(15) . . ?
N C11 H11A 112.1 . . ?
C12 C11 H11A 112.1 . . ?
N C11 H11B 112.1 . . ?
C12 C11 H11B 112.1 . . ?
H11A C11 H11B 109.7 . . ?
C13 C12 C17 120.0 . . ?
C13 C12 C11 122.9(15) . . ?
C17 C12 C11 116.2(15) . . ?
C12 C13 C14 120.0 . . ?
C12 C13 H13 120.0 . . ?
C14 C13 H13 120.0 . . ?
C15 C14 C13 120.0 . . ?
C15 C14 H14 120.0 . . ?
C13 C14 H14 120.0 . . ?
C16 C15 C14 120.0 . . ?
C16 C15 Cl2 125.7(14) . . ?
C14 C15 Cl2 114.2(14) . . ?
C17 C16 C15 120.0 . . ?
C17 C16 H16 120.0 . . ?
C15 C16 H16 120.0 . . ?
C16 C17 C12 120.0 . . ?
C16 C17 Pt 125.6(12) . . ?
C12 C17 Pt 113.2(12) . . ?
S C18 H18A 109.5 . . ?
S C18 H18B 109.5 . . ?
H18A C18 H18B 109.5 . . ?
S C18 H18C 109.5 . . ?
H18A C18 H18C 109.5 . . ?
H18B C18 H18C 109.5 . . ?
S C19 H19A 109.5 . . ?
S C19 H19B 109.5 . . ?
H19A C19 H19B 109.5 . . ?
S C19 H19C 109.5 . . ?
H19A C19 H19C 109.5 . . ?
H19B C19 H19C 109.5 . . ?

loop_
_geom_bond_atom_site_label_1
_geom_bond_atom_site_label_2
_geom_bond_distance
_geom_bond_site_symmetry_2
_geom_bond_publ_flag
Pt N 1.98(2) . ?
Pt C17 2.029(12) . ?
Pt S 2.209(6) . ?
Pt Cl 2.405(5) . ?
S O 1.427(12) . ?
S C18 1.671(19) . ?
S C19 1.764(18) . ?
N C1 1.23(2) . ?
N C11 1.48(2) . ?
C1 C2 1.44(2) . ?
C1 H1 0.9300 . ?
C2 C3 1.3900 . ?
C2 C7 1.3900 . ?
C3 C4 1.3900 . ?
C3 C8 1.427(18) . ?
C4 C5 1.3900 . ?
C4 H4 0.9300 . ?
C5 C6 1.3900 . ?
C5 C9 1.64(2) . ?
C6 C7 1.3900 . ?
C6 H6 0.9300 . ?
C7 C10 1.40(2) . ?
C8 H8A 0.9600 . ?
C8 H8B 0.9600 . ?
C8 H8C 0.9600 . ?
C9 H9A 0.9600 . ?
C9 H9B 0.9600 . ?
C9 H9C 0.9600 . ?
C10 H10A 0.9600 . ?
C10 H10B 0.9600 . ?
C10 H10C 0.9600 . ?
C11 C12 1.67(2) . ?
C11 H11A 0.9700 . ?
C11 H11B 0.9700 . ?
C12 C13 1.3900 . ?
C12 C17 1.3900 . ?
C13 C14 1.3900 . ?
C13 H13 0.9300 . ?
C14 C15 1.3900 . ?
C14 H14 0.9300 . ?
C15 C16 1.3900 . ?
C15 Cl2 1.649(12) . ?
C16 C17 1.3900 . ?
C16 H16 0.9300 . ?
C18 H18A 0.9600 . ?
C18 H18B 0.9600 . ?
C18 H18C 0.9600 . ?
C19 H19A 0.9600 . ?
C19 H19B 0.9600 . ?
C19 H19C 0.9600 . ?
